data_4116288
loop_
_publ_author_name
'Teruyuki Kondo'
'Shin-ya Uenoyama'
'Ken-ichi Fujita'
'Take-aki Mitsudo'

_publ_contact_author_address
;
Department of Energy & Hydrocarbon Chemistry, Graduate School of 
Engineering, Kyoto University, Sakyo-ku, kyoto 606-8501, Japan
;
_publ_contact_author_email mitsudo@scl.kyoto-u.ac.jp
_publ_contact_author_fax +81-75-753-4976
_publ_contact_author_name 'Take-aki Mitsudo'
_publ_contact_author_phone +81-75-753-5685
_publ_section_title
;
 First Transition-Metal Complex Catalyzed Addition of Organic Disulfides
 to Alkenes Enables the Rapid Synthesis of vicinal-Dithioethers
;
_journal_name_full 'Journal of the American Chemical Society'
_journal_page_first 482
_journal_page_last 483
_journal_paper_doi 10.1021/ja983497+
_journal_volume 121
_journal_year 1999
_chemical_compound_source 'prepared by T. Mitsudo et al.'
_chemical_formula_analytical 'C32 H40 Cl2 S2 Ru2'
_chemical_formula_moiety 'C32 H40 Cl2 S2 Ru2'
_chemical_formula_structural 'C32 H40 Cl2 S2 Ru2'
_chemical_formula_sum 'C32 H40 Cl2 Ru2 S2'
_chemical_formula_weight 761.83
_chemical_name_common '[Cp*RuCl(SPh)]2'
_chemical_temperature_decomposition 575
_space_group_IT_number 14
_symmetry_cell_setting monoclinic
_symmetry_Int_Tables_number 14
_symmetry_space_group_name_Hall '-P 2yn'
_symmetry_space_group_name_H-M 'P 1 21/n 1'
_audit_creation_date 'Thu Oct  8 19:17:55 1998'
_audit_creation_method 'from TEXRAY.INF file'
_audit_update_record 'Fri Oct  9 1998'
_cell_angle_alpha 90
_cell_angle_beta 92.13(2)
_cell_angle_gamma 90
_cell_formula_units_Z 2
_cell_length_a 11.873(4)
_cell_length_b 9.556(4)
_cell_length_c 14.089(3)
_cell_measurement_reflns_used 25
_cell_measurement_temperature 296.2
_cell_measurement_theta_max 15.0
_cell_measurement_theta_min 14.6
_cell_volume 1597.4(9)
_computing_cell_refinement 'Rigaku/AFC Diffractometer Control'
_computing_data_collection 'Rigaku/AFC Diffractometer Control'
_computing_data_reduction teXsan
_computing_molecular_graphics 'ORTEP (Johnson C. K., 1976)'
_computing_publication_material teXsan
_computing_structure_refinement teXsan
_computing_structure_solution SHELXS97
_diffrn_ambient_temperature 296.2
_diffrn_measurement_device_type 'Rigaku AFC7R'
_diffrn_measurement_method \w-2\q
_diffrn_orient_matrix_UB_11 0.03704
_diffrn_orient_matrix_UB_12 -0.06678
_diffrn_orient_matrix_UB_13 0.04603
_diffrn_orient_matrix_UB_21 0.07072
_diffrn_orient_matrix_UB_22 0.00423
_diffrn_orient_matrix_UB_23 -0.03630
_diffrn_orient_matrix_UB_31 0.02703
_diffrn_orient_matrix_UB_32 0.08046
_diffrn_orient_matrix_UB_33 0.04011
_diffrn_radiation_detector 'scintillation counter'
_diffrn_radiation_monochromator graphite
_diffrn_radiation_source 'Rigaku rotating anode'
_diffrn_radiation_type 'Mo K\a'
_diffrn_radiation_wavelength 0.7107
_diffrn_reflns_av_R_equivalents 0.040
_diffrn_reflns_av_sigmaI/netI 0.086
_diffrn_reflns_limit_h_max 15
_diffrn_reflns_limit_h_min 0
_diffrn_reflns_limit_k_max 12
_diffrn_reflns_limit_k_min 0
_diffrn_reflns_limit_l_max 18
_diffrn_reflns_limit_l_min -18
_diffrn_reflns_number 3840
_diffrn_reflns_reduction_process 'Lp corrections applied'
_diffrn_reflns_theta_max 27.50
_diffrn_reflns_theta_min 2.58
_diffrn_standards_decay_% 1.04
_diffrn_standards_interval_count 150
_diffrn_standards_number 3
_exptl_absorpt_coefficient_mu 1.264
_exptl_absorpt_correction_T_max 1.000
_exptl_absorpt_correction_T_min 0.758
_exptl_absorpt_correction_type psi-scan
_exptl_absorpt_process_details '(North, Phillips & Mathews, 1968)'
_exptl_crystal_colour purple
_exptl_crystal_density_diffrn 1.584
_exptl_crystal_description prismatic
_exptl_crystal_F_000 772.00
_exptl_crystal_size_max 0.200
_exptl_crystal_size_mid 0.100
_exptl_crystal_size_min 0.100
_refine_diff_density_max 0.71
_refine_diff_density_min -0.91
_refine_ls_extinction_coef none
_refine_ls_extinction_method none
_refine_ls_goodness_of_fit_ref 1.041
_refine_ls_hydrogen_treatment refU
_refine_ls_matrix_type full
_refine_ls_number_constraints 0
_refine_ls_number_parameters 192
_refine_ls_number_reflns 2278
_refine_ls_number_restraints 0
_refine_ls_R_factor_all 0.0428
_refine_ls_R_factor_gt 0.0428
_refine_ls_shift/su_max 0.0490
_refine_ls_shift/su_mean 0.0030
_refine_ls_structure_factor_coef F
_refine_ls_weighting_scheme unit
_refine_ls_wR_factor_gt 0.0459
_refine_ls_wR_factor_ref 0.0459
_reflns_number_gt 2278
_reflns_number_total 3667
_reflns_threshold_expression >2.0sigma(I)
_cod_data_source_file ja9834972B.cif
_cod_data_source_block C32H40Cl2S2Ru2
_cod_depositor_comments
;
Renaming '_atom_site_refinement_flags' tag to '_atom_site_calc_attached_atom' 
tag to fit the tag values.

Antanas Vaitkus,
2015-03-29
;
_cod_original_cell_volume 1597.3(8)
_cod_original_sg_symbol_H-M 'P 21/n '
_cod_database_code 4116288

loop_
_symmetry_equiv_pos_as_xyz
x,y,z
1/2-x,1/2+y,1/2-z
-x,-y,-z
1/2+x,1/2-y,1/2+z

loop_
_atom_site_label
_atom_site_type_symbol
_atom_site_fract_x
_atom_site_fract_y
_atom_site_fract_z
_atom_site_U_iso_or_equiv
_atom_site_adp_type
_atom_site_occupancy
_atom_site_calc_flag
_atom_site_calc_attached_atom
Ru(1) Ru 0.43136(4) 0.03974(6) 0.41889(4) 0.0299(1) Uani 1.00 d .
Cl(1) Cl 0.4156(2) -0.2082(2) 0.3707(1) 0.0405(4) Uani 1.00 d .
S(1) S 0.3782(1) 0.0166(2) 0.5745(1) 0.0354(4) Uani 1.00 d .
C(1) C 0.2762(5) -0.1106(7) 0.6045(5) 0.041(2) Uani 1.00 d .
C(2) C 0.2367(7) -0.2208(9) 0.5489(6) 0.057(2) Uani 1.00 d .
C(3) C 0.1533(8) -0.3076(10) 0.5807(7) 0.069(3) Uani 1.00 d .
C(4) C 0.1069(7) -0.2848(10) 0.6683(6) 0.060(3) Uani 1.00 d .
C(5) C 0.1433(7) -0.174(1) 0.7218(6) 0.066(3) Uani 1.00 d .
C(6) C 0.2260(6) -0.0865(9) 0.6911(5) 0.054(2) Uani 1.00 d .
C(7) C 0.4322(7) 0.2597(8) 0.3700(6) 0.049(2) Uani 1.00 d .
C(8) C 0.4257(8) 0.1759(9) 0.2895(5) 0.058(3) Uani 1.00 d .
C(9) C 0.3277(8) 0.0983(9) 0.2904(6) 0.065(3) Uani 1.00 d .
C(10) C 0.2687(6) 0.133(1) 0.3737(7) 0.065(3) Uani 1.00 d .
C(11) C 0.3383(7) 0.2396(8) 0.4223(5) 0.055(2) Uani 1.00 d .
C(12) C 0.5181(10) 0.3740(10) 0.3880(9) 0.095(4) Uani 1.00 d .
C(13) C 0.507(1) 0.178(1) 0.2081(8) 0.126(5) Uani 1.00 d .
C(14) C 0.284(1) 0.000(1) 0.2137(9) 0.149(6) Uani 1.00 d .
C(15) C 0.1555(8) 0.082(2) 0.398(1) 0.175(7) Uani 1.00 d .
C(16) C 0.306(1) 0.325(1) 0.5068(7) 0.110(4) Uani 1.00 d .
H(1) H 0.2671 -0.2351 0.4862 0.063(7) Uiso 1.00 calc C2
H(2) H 0.1276 -0.3872 0.5416 0.075(6) Uiso 1.00 calc C3
H(3) H 0.0494 -0.3463 0.6912 0.071(6) Uiso 1.00 calc C4
H(4) H 0.1088 -0.1560 0.7822 0.061(7) Uiso 1.00 calc C5
H(5) H 0.2512 -0.0073 0.7301 0.104(5) Uiso 1.00 calc C6
H(6) H 0.5525 0.3657 0.4503 0.170(3) Uiso 1.00 calc C12
H(7) H 0.5767 0.3688 0.3429 0.327(1) Uiso 1.00 calc C12
H(8) H 0.4838 0.4643 0.3826 0.113(4) Uiso 1.00 calc C12
H(9) H 0.5358 0.0872 0.1954 0.283(2) Uiso 1.00 calc C13
H(10) H 0.4701 0.2126 0.1507 0.074(6) Uiso 1.00 calc C13
H(11) H 0.5700 0.2391 0.2225 0.341(1) Uiso 1.00 calc C13
H(12) H 0.2147 -0.0415 0.2306 0.257(1) Uiso 1.00 calc C14
H(13) H 0.2734 0.0475 0.1548 0.269(2) Uiso 1.00 calc C14
H(14) H 0.3378 -0.0746 0.2051 0.209(2) Uiso 1.00 calc C14
H(15) H 0.1344 0.1200 0.4582 0.154(2) Uiso 1.00 calc C15
H(16) H 0.1000 0.1107 0.3511 0.106(5) Uiso 1.00 calc C15
H(17) H 0.1543 -0.0174 0.4026 0.330(1) Uiso 1.00 calc C15
H(18) H 0.3631 0.3206 0.5560 0.164(3) Uiso 1.00 calc C16
H(19) H 0.2948 0.4208 0.4891 0.138(4) Uiso 1.00 calc C16
H(20) H 0.2369 0.2906 0.5316 0.195(2) Uiso 1.00 calc C16
Ru(1*) Ru 0.56864(4) -0.03974(6) 0.58111(4) 0.0299(1) Uani 1.00 d .
S(1*) S 0.6218(1) -0.0166(2) 0.4255(1) 0.0354(4) Uani 1.00 d .
Cl(1*) Cl 0.5844(2) 0.2082(2) 0.6293(1) 0.0405(4) Uani 1.00 d .
C(7*) C 0.5678(7) -0.2597(8) 0.6300(6) 0.049(2) Uani 1.00 d .
C(8*) C 0.5743(8) -0.1759(9) 0.7105(5) 0.058(3) Uani 1.00 d .
C(9*) C 0.6723(8) -0.0983(9) 0.7096(6) 0.065(3) Uani 1.00 d .
C(10*) C 0.7313(6) -0.133(1) 0.6263(7) 0.065(3) Uani 1.00 d .
C(11*) C 0.6617(7) -0.2396(8) 0.5777(5) 0.055(2) Uani 1.00 d .
C(1*) C 0.7238(5) 0.1106(7) 0.3955(5) 0.041(2) Uani 1.00 d .
C(12*) C 0.4819(10) -0.3740(10) 0.6120(9) 0.095(4) Uani 1.00 d .
C(13*) C 0.493(1) -0.178(1) 0.7919(8) 0.126(5) Uani 1.00 d .
C(14*) C 0.716(1) 0.000(1) 0.7863(9) 0.149(6) Uani 1.00 d .
C(15*) C 0.8445(8) -0.082(2) 0.602(1) 0.175(7) Uani 1.00 d .
C(16*) C 0.694(1) -0.325(1) 0.4932(7) 0.110(4) Uani 1.00 d .
C(2*) C 0.7633(7) 0.2208(9) 0.4511(6) 0.057(2) Uani 1.00 d .
C(6*) C 0.7740(6) 0.0865(9) 0.3089(5) 0.054(2) Uani 1.00 d .
H(6*) H 0.4475 -0.3657 0.5497 0.170(3) Uiso 1.00 calc C12*
H(7*) H 0.4233 -0.3688 0.6571 0.327(1) Uiso 1.00 calc C12*
H(8*) H 0.5162 -0.4643 0.6174 0.113(4) Uiso 1.00 calc C12*
H(9*) H 0.4642 -0.0872 0.8046 0.283(2) Uiso 1.00 calc C13*
H(10*) H 0.5299 -0.2126 0.8493 0.074(6) Uiso 1.00 calc C13*
H(11*) H 0.4300 -0.2391 0.7775 0.341(1) Uiso 1.00 calc C13*
H(12*) H 0.7853 0.0415 0.7694 0.257(1) Uiso 1.00 calc C14*
H(13*) H 0.7266 -0.0475 0.8452 0.269(2) Uiso 1.00 calc C14*
H(14*) H 0.6622 0.0746 0.7949 0.209(2) Uiso 1.00 calc C14*
H(15*) H 0.8656 -0.1200 0.5418 0.154(2) Uiso 1.00 calc C15*
H(16*) H 0.9000 -0.1107 0.6489 0.106(5) Uiso 1.00 calc C15*
H(17*) H 0.8457 0.0174 0.5974 0.330(1) Uiso 1.00 calc C15*
H(18*) H 0.6369 -0.3206 0.4440 0.164(3) Uiso 1.00 calc C16*
H(19*) H 0.7052 -0.4208 0.5109 0.138(4) Uiso 1.00 calc C16*
H(20*) H 0.7631 -0.2906 0.4684 0.195(2) Uiso 1.00 calc C16*
C(3*) C 0.8467(8) 0.3076(10) 0.4193(7) 0.069(3) Uani 1.00 d .
H(1*) H 0.7329 0.2351 0.5138 0.063(7) Uiso 1.00 calc C2*
C(5*) C 0.8567(7) 0.174(1) 0.2782(6) 0.066(3) Uani 1.00 d .
H(5*) H 0.7488 0.0073 0.2699 0.104(5) Uiso 1.00 calc C6*
C(4*) C 0.8931(7) 0.2848(10) 0.3317(6) 0.060(3) Uani 1.00 d .
H(2*) H 0.8724 0.3872 0.4584 0.075(6) Uiso 1.00 calc C3*
H(4*) H 0.8912 0.1560 0.2178 0.061(7) Uiso 1.00 calc C5*
H(3*) H 0.9506 0.3463 0.3088 0.071(6) Uiso 1.00 calc C4*

loop_
_atom_site_aniso_label
_atom_site_aniso_U_11
_atom_site_aniso_U_22
_atom_site_aniso_U_33
_atom_site_aniso_U_12
_atom_site_aniso_U_13
_atom_site_aniso_U_23
Ru(1) 0.0330(2) 0.0270(2) 0.0292(2) -0.0003(3) -0.0058(2) 0.0001(3)
Cl(1) 0.0491(10) 0.0314(8) 0.0411(9) -0.0029(7) 0.0025(7) -0.0077(7)
S(1) 0.0353(8) 0.0360(9) 0.0348(8) -0.0014(7) 0.0017(6) 0.0019(7)
C(1) 0.033(3) 0.040(4) 0.050(4) -0.002(3) 0.006(3) 0.014(3)
C(2) 0.056(5) 0.053(5) 0.062(5) -0.013(4) 0.016(4) -0.008(4)
C(3) 0.062(5) 0.059(6) 0.087(7) -0.018(5) 0.024(5) -0.012(5)
C(4) 0.050(5) 0.058(5) 0.074(6) -0.005(4) 0.020(4) 0.027(5)
C(5) 0.062(5) 0.083(7) 0.053(5) -0.010(5) 0.017(4) 0.009(5)
C(6) 0.048(4) 0.066(5) 0.049(4) -0.003(4) 0.012(3) -0.003(4)
C(7) 0.056(5) 0.034(4) 0.056(5) 0.006(3) -0.012(4) 0.011(4)
C(8) 0.089(6) 0.045(5) 0.039(4) 0.021(4) -0.007(4) 0.011(4)
C(9) 0.091(7) 0.040(4) 0.061(5) 0.010(4) -0.047(5) -0.005(4)
C(10) 0.039(4) 0.067(6) 0.087(7) 0.007(4) -0.020(4) 0.035(5)
C(11) 0.076(6) 0.043(4) 0.045(4) 0.026(4) -0.006(4) 0.006(4)
C(12) 0.118(9) 0.036(5) 0.128(10) -0.017(5) -0.057(7) 0.022(6)
C(13) 0.17(1) 0.14(1) 0.071(7) 0.09(1) 0.049(8) 0.059(8)
C(14) 0.22(2) 0.072(8) 0.14(1) 0.033(9) -0.15(1) -0.032(8)
C(15) 0.030(5) 0.21(2) 0.28(2) 0.004(8) -0.013(8) 0.16(2)
C(16) 0.20(1) 0.077(7) 0.049(6) 0.086(8) 0.012(7) -0.001(5)
Ru(1*) 0.0330(2) 0.0270(2) 0.0292(2) -0.0003(3) -0.0058(2) 0.0001(3)
S(1*) 0.0353(8) 0.0360(9) 0.0348(8) -0.0014(7) 0.0017(6) 0.0019(7)
Cl(1*) 0.0491(10) 0.0314(8) 0.0411(9) -0.0029(7) 0.0025(7) -0.0077(7)
C(7*) 0.056(5) 0.034(4) 0.056(5) 0.006(3) -0.012(4) 0.011(4)
C(8*) 0.089(6) 0.045(5) 0.039(4) 0.021(4) -0.007(4) 0.011(4)
C(9*) 0.091(7) 0.040(4) 0.061(5) 0.010(4) -0.047(5) -0.005(4)
C(10*) 0.039(4) 0.067(6) 0.087(7) 0.007(4) -0.020(4) 0.035(5)
C(11*) 0.076(6) 0.043(4) 0.045(4) 0.026(4) -0.006(4) 0.006(4)
C(1*) 0.033(3) 0.040(4) 0.050(4) -0.002(3) 0.006(3) 0.014(3)
C(12*) 0.118(9) 0.036(5) 0.128(10) -0.017(5) -0.057(7) 0.022(6)
C(13*) 0.17(1) 0.14(1) 0.071(7) 0.09(1) 0.049(8) 0.059(8)
C(14*) 0.22(2) 0.072(8) 0.14(1) 0.033(9) -0.15(1) -0.032(8)
C(15*) 0.030(5) 0.21(2) 0.28(2) 0.004(8) -0.013(8) 0.16(2)
C(16*) 0.20(1) 0.077(7) 0.049(6) 0.086(8) 0.012(7) -0.001(5)
C(2*) 0.056(5) 0.053(5) 0.062(5) -0.013(4) 0.016(4) -0.008(4)
C(6*) 0.048(4) 0.066(5) 0.049(4) -0.003(4) 0.012(3) -0.003(4)
C(3*) 0.062(5) 0.059(6) 0.087(7) -0.018(5) 0.024(5) -0.012(5)
C(5*) 0.062(5) 0.083(7) 0.053(5) -0.010(5) 0.017(4) 0.009(5)
C(4*) 0.050(5) 0.058(5) 0.074(6) -0.005(4) 0.020(4) 0.027(5)

loop_
_atom_type_symbol
_atom_type_description
_atom_type_scat_dispersion_real
_atom_type_scat_dispersion_imag
_atom_type_scat_source
C C 0.003 0.002
;International Tables for Crystallography

(1992, Vol. C, Tables 4.2.6.8 and 6.1.1.1)

;
H H 0.000 0.000
;International Tables for Crystallography

(1992, Vol. C, Table 6.1.1.2)

;
Cl Cl 0.148 0.159
;International Tables for Crystallography

(1992, Vol. C, Tables 4.2.6.8 and 6.1.1.1)

;
S S 0.125 0.123
;International Tables for Crystallography

(1992, Vol. C, Tables 4.2.6.8 and 6.1.1.1)

;
Ru Ru -1.259 0.836
;International Tables for Crystallography

(1992, Vol. C, Tables 4.2.6.8 and 6.1.1.1)

;

loop_
_geom_angle_atom_site_label_1
_geom_angle_atom_site_label_2
_geom_angle_atom_site_label_3
_geom_angle
_geom_angle_site_symmetry_1
_geom_angle_site_symmetry_2
_geom_angle_site_symmetry_3
_geom_angle_publ_flag
Ru(1) Ru(1) Cl(1) 90.00(5) 3_656 1_555 1_555 yes
Ru(1) Ru(1) S(1) 52.05(4) 3_656 1_555 1_555 yes
Ru(1) Ru(1) S(1) 51.80(4) 3_656 1_555 3_656 yes
Ru(1) Ru(1) C(7) 119.5(2) 3_656 1_555 1_555 yes
Ru(1) Ru(1) C(8) 143.5(3) 3_656 1_555 1_555 yes
Ru(1) Ru(1) C(9) 178.5(3) 3_656 1_555 1_555 yes
Ru(1) Ru(1) C(10) 143.8(3) 3_656 1_555 1_555 yes
Ru(1) Ru(1) C(11) 118.9(2) 3_656 1_555 1_555 yes
Cl(1) Ru(1) S(1) 98.53(6) 1_555 1_555 1_555 yes
Cl(1) Ru(1) S(1) 81.50(6) 1_555 1_555 3_656 yes
Cl(1) Ru(1) C(7) 145.8(2) 1_555 1_555 1_555 yes
Cl(1) Ru(1) C(8) 109.5(2) 1_555 1_555 1_555 yes
Cl(1) Ru(1) C(9) 89.0(2) 1_555 1_555 1_555 yes
Cl(1) Ru(1) C(10) 104.5(3) 1_555 1_555 1_555 yes
Cl(1) Ru(1) C(11) 143.4(2) 1_555 1_555 1_555 yes
S(1) Ru(1) S(1) 103.85(5) 1_555 1_555 3_656 yes
S(1) Ru(1) C(7) 113.0(2) 1_555 1_555 1_555 yes
S(1) Ru(1) C(8) 145.7(2) 1_555 1_555 1_555 yes
S(1) Ru(1) C(9) 129.3(3) 1_555 1_555 1_555 yes
S(1) Ru(1) C(10) 92.6(3) 1_555 1_555 1_555 yes
S(1) Ru(1) C(11) 84.7(2) 1_555 1_555 1_555 yes
S(1) Ru(1) C(7) 102.5(2) 3_656 1_555 1_555 yes
S(1) Ru(1) C(8) 99.6(2) 3_656 1_555 1_555 yes
S(1) Ru(1) C(9) 126.8(3) 3_656 1_555 1_555 yes
S(1) Ru(1) C(10) 161.6(2) 3_656 1_555 1_555 yes
S(1) Ru(1) C(11) 133.4(2) 3_656 1_555 1_555 yes
C(7) Ru(1) C(8) 36.3(3) 1_555 1_555 1_555 yes
C(7) Ru(1) C(9) 61.1(3) 1_555 1_555 1_555 yes
C(7) Ru(1) C(10) 62.6(3) 1_555 1_555 1_555 yes
C(7) Ru(1) C(11) 36.2(3) 1_555 1_555 1_555 yes
C(8) Ru(1) C(9) 36.1(3) 1_555 1_555 1_555 yes
C(8) Ru(1) C(10) 62.0(3) 1_555 1_555 1_555 yes
C(8) Ru(1) C(11) 61.0(3) 1_555 1_555 1_555 yes
C(9) Ru(1) C(10) 37.7(3) 1_555 1_555 1_555 yes
C(9) Ru(1) C(11) 62.5(3) 1_555 1_555 1_555 yes
C(10) Ru(1) C(11) 38.9(3) 1_555 1_555 1_555 yes
Ru(1) S(1) Ru(1) 76.15(5) 1_555 1_555 3_656 yes
Ru(1) S(1) C(1) 120.1(3) 1_555 1_555 1_555 yes
Ru(1) S(1) C(1) 120.2(2) 3_656 1_555 1_555 yes
S(1) C(1) C(2) 127.3(6) 1_555 1_555 1_555 yes
S(1) C(1) C(6) 114.3(6) 1_555 1_555 1_555 yes
C(2) C(1) C(6) 118.3(7) 1_555 1_555 1_555 yes
C(1) C(2) C(3) 120.4(7) 1_555 1_555 1_555 yes
C(1) C(2) H(1) 119.3(7) 1_555 1_555 1_555 no
C(3) C(2) H(1) 120.3(8) 1_555 1_555 1_555 no
C(2) C(3) C(4) 120.5(8) 1_555 1_555 1_555 yes
C(2) C(3) H(2) 119.7(9) 1_555 1_555 1_555 no
C(4) C(3) H(2) 119.8(8) 1_555 1_555 1_555 no
C(3) C(4) C(5) 119.1(7) 1_555 1_555 1_555 yes
C(3) C(4) H(3) 120.7(10) 1_555 1_555 1_555 no
C(5) C(4) H(3) 120.1(9) 1_555 1_555 1_555 no
C(4) C(5) C(6) 121.0(8) 1_555 1_555 1_555 yes
C(4) C(5) H(4) 119.0(9) 1_555 1_555 1_555 no
C(6) C(5) H(4) 120.0(10) 1_555 1_555 1_555 no
C(1) C(6) C(5) 120.6(8) 1_555 1_555 1_555 yes
C(1) C(6) H(5) 119.3(7) 1_555 1_555 1_555 no
C(5) C(6) H(5) 120.1(8) 1_555 1_555 1_555 no
Ru(1) C(7) C(8) 72.9(4) 1_555 1_555 1_555 yes
Ru(1) C(7) C(11) 71.7(4) 1_555 1_555 1_555 yes
Ru(1) C(7) C(12) 130.2(6) 1_555 1_555 1_555 yes
C(8) C(7) C(11) 109.7(8) 1_555 1_555 1_555 yes
C(8) C(7) C(12) 124.8(9) 1_555 1_555 1_555 yes
C(11) C(7) C(12) 124.6(9) 1_555 1_555 1_555 yes
Ru(1) C(8) C(7) 70.8(4) 1_555 1_555 1_555 yes
Ru(1) C(8) C(9) 71.4(5) 1_555 1_555 1_555 yes
Ru(1) C(8) C(13) 128.3(6) 1_555 1_555 1_555 yes
C(7) C(8) C(9) 108.9(8) 1_555 1_555 1_555 yes
C(7) C(8) C(13) 125(1) 1_555 1_555 1_555 yes
C(9) C(8) C(13) 124.9(10) 1_555 1_555 1_555 yes
Ru(1) C(9) C(8) 72.6(4) 1_555 1_555 1_555 yes
Ru(1) C(9) C(10) 70.2(4) 1_555 1_555 1_555 yes
Ru(1) C(9) C(14) 126.1(6) 1_555 1_555 1_555 yes
C(8) C(9) C(10) 108.8(7) 1_555 1_555 1_555 yes
C(8) C(9) C(14) 126(1) 1_555 1_555 1_555 yes
C(10) C(9) C(14) 124(1) 1_555 1_555 1_555 yes
Ru(1) C(10) C(9) 72.1(4) 1_555 1_555 1_555 yes
Ru(1) C(10) C(11) 70.9(4) 1_555 1_555 1_555 yes
Ru(1) C(10) C(15) 126.6(7) 1_555 1_555 1_555 yes
C(9) C(10) C(11) 105.0(7) 1_555 1_555 1_555 yes
C(9) C(10) C(15) 126(1) 1_555 1_555 1_555 yes
C(11) C(10) C(15) 128(1) 1_555 1_555 1_555 yes
Ru(1) C(11) C(7) 72.1(4) 1_555 1_555 1_555 yes
Ru(1) C(11) C(10) 70.2(4) 1_555 1_555 1_555 yes
Ru(1) C(11) C(16) 129.0(6) 1_555 1_555 1_555 yes
C(7) C(11) C(10) 107.5(7) 1_555 1_555 1_555 yes
C(7) C(11) C(16) 125.6(9) 1_555 1_555 1_555 yes
C(10) C(11) C(16) 126.5(10) 1_555 1_555 1_555 yes
C(7) C(12) H(6) 110.9(9) 1_555 1_555 1_555 no
C(7) C(12) H(7) 110.6(10) 1_555 1_555 1_555 no
C(7) C(12) H(8) 110.8(9) 1_555 1_555 1_555 no
H(6) C(12) H(7) 107(1) 1_555 1_555 1_555 no
H(6) C(12) H(8) 108(1) 1_555 1_555 1_555 no
H(7) C(12) H(8) 108(1) 1_555 1_555 1_555 no
C(8) C(13) H(9) 111(1) 1_555 1_555 1_555 no
C(8) C(13) H(10) 110(1) 1_555 1_555 1_555 no
C(8) C(13) H(11) 110(1) 1_555 1_555 1_555 no
H(9) C(13) H(10) 107(1) 1_555 1_555 1_555 no
H(9) C(13) H(11) 108(1) 1_555 1_555 1_555 no
H(10) C(13) H(11) 107(1) 1_555 1_555 1_555 no
C(9) C(14) H(12) 110(1) 1_555 1_555 1_555 no
C(9) C(14) H(13) 110(1) 1_555 1_555 1_555 no
C(9) C(14) H(14) 109.8(9) 1_555 1_555 1_555 no
H(12) C(14) H(13) 109(1) 1_555 1_555 1_555 no
H(12) C(14) H(14) 108(1) 1_555 1_555 1_555 no
H(13) C(14) H(14) 108(1) 1_555 1_555 1_555 no
C(10) C(15) H(15) 110(1) 1_555 1_555 1_555 no
C(10) C(15) H(16) 110(1) 1_555 1_555 1_555 no
C(10) C(15) H(17) 111(1) 1_555 1_555 1_555 no
H(15) C(15) H(16) 107(1) 1_555 1_555 1_555 no
H(15) C(15) H(17) 108(1) 1_555 1_555 1_555 no
H(16) C(15) H(17) 108(1) 1_555 1_555 1_555 no
C(11) C(16) H(18) 111.1(9) 1_555 1_555 1_555 no
C(11) C(16) H(19) 110.6(9) 1_555 1_555 1_555 no
C(11) C(16) H(20) 110(1) 1_555 1_555 1_555 no
H(18) C(16) H(19) 109(1) 1_555 1_555 1_555 no
H(18) C(16) H(20) 108.2(10) 1_555 1_555 1_555 no
H(19) C(16) H(20) 107(1) 1_555 1_555 1_555 no

loop_
_geom_bond_atom_site_label_1
_geom_bond_atom_site_label_2
_geom_bond_distance
_geom_bond_site_symmetry_1
_geom_bond_site_symmetry_2
_geom_bond_publ_flag
Ru(1) Ru(1) 2.860(1) 1_555 3_656 yes
Ru(1) Cl(1) 2.470(2) 1_555 1_555 yes
Ru(1) S(1) 2.315(2) 1_555 1_555 yes
Ru(1) S(1) 2.323(2) 1_555 3_656 yes
Ru(1) C(7) 2.212(7) 1_555 1_555 yes
Ru(1) C(8) 2.238(7) 1_555 1_555 yes
Ru(1) C(9) 2.223(7) 1_555 1_555 yes
Ru(1) C(10) 2.198(7) 1_555 1_555 yes
Ru(1) C(11) 2.208(7) 1_555 1_555 yes
S(1) C(1) 1.778(7) 1_555 1_555 yes
C(1) C(2) 1.38(1) 1_555 1_555 yes
C(1) C(6) 1.396(10) 1_555 1_555 yes
C(2) C(3) 1.38(1) 1_555 1_555 yes
C(2) H(1) 0.976(8) 1_555 1_555 no
C(3) C(4) 1.39(1) 1_555 1_555 yes
C(3) H(2) 0.980(9) 1_555 1_555 no
C(4) C(5) 1.36(1) 1_555 1_555 yes
C(4) H(3) 0.966(8) 1_555 1_555 no
C(5) C(6) 1.37(1) 1_555 1_555 yes
C(5) H(4) 0.973(8) 1_555 1_555 no
C(6) H(5) 0.976(8) 1_555 1_555 no
C(7) C(8) 1.39(1) 1_555 1_555 yes
C(7) C(11) 1.37(1) 1_555 1_555 yes
C(7) C(12) 1.51(1) 1_555 1_555 yes
C(8) C(9) 1.38(1) 1_555 1_555 yes
C(8) C(13) 1.53(1) 1_555 1_555 yes
C(9) C(10) 1.43(1) 1_555 1_555 yes
C(9) C(14) 1.51(1) 1_555 1_555 yes
C(10) C(11) 1.47(1) 1_555 1_555 yes
C(10) C(15) 1.48(1) 1_555 1_555 yes
C(11) C(16) 1.50(1) 1_555 1_555 yes
C(12) H(6) 0.96(1) 1_555 1_555 no
C(12) H(7) 0.96(1) 1_555 1_555 no
C(12) H(8) 0.956(10) 1_555 1_555 no
C(13) H(9) 0.95(1) 1_555 1_555 no
C(13) H(10) 0.96(1) 1_555 1_555 no
C(13) H(11) 0.96(2) 1_555 1_555 no
C(14) H(12) 0.95(2) 1_555 1_555 no
C(14) H(13) 0.95(1) 1_555 1_555 no
C(14) H(14) 0.96(1) 1_555 1_555 no
C(15) H(15) 0.96(2) 1_555 1_555 no
C(15) H(16) 0.96(1) 1_555 1_555 no
C(15) H(17) 0.95(2) 1_555 1_555 no
C(16) H(18) 0.95(1) 1_555 1_555 no
C(16) H(19) 0.96(1) 1_555 1_555 no
C(16) H(20) 0.97(2) 1_555 1_555 no

loop_
_geom_contact_atom_site_label_1
_geom_contact_atom_site_label_2
_geom_contact_distance
_geom_contact_site_symmetry_1
_geom_contact_site_symmetry_2
_geom_contact_publ_flag
Ru(1) Ru(1) 2.860(1) 1_555 3_656 no
Cl(1) H(4) 2.952(2) 1_555 4_544 no
Cl(1) H(3) 3.079(2) 1_555 4_544 no
Cl(1) H(8) 3.236(2) 1_555 1_545 no
Cl(1) H(13) 3.249(2) 1_555 2_545 no
Cl(1) H(16) 3.570(2) 1_555 2_545 no
C(2) H(19) 3.599(9) 1_555 1_545 no
C(3) H(19) 3.374(9) 1_555 1_545 no
C(3) H(5) 3.44(1) 1_555 2_546 no
C(3) H(9) 3.444(9) 1_555 4_445 no
C(3) H(10) 3.53(1) 1_555 2_545 no
C(4) H(16) 2.970(9) 1_555 3_556 no
C(4) H(5) 3.038(8) 1_555 2_546 no
C(4) H(9) 3.039(9) 1_555 4_445 no
C(4) H(14) 3.522(8) 1_555 4_445 no
C(5) H(16) 3.088(9) 1_555 3_556 no
C(5) H(18) 3.135(9) 1_555 2_546 no
C(5) H(5) 3.48(1) 1_555 2_546 no
C(5) H(7) 3.48(1) 1_555 4_455 no
C(6) H(7) 3.512(8) 1_555 4_455 no
C(7) H(12) 2.911(7) 1_555 2_555 no
C(8) H(12) 3.181(8) 1_555 2_555 no
C(9) H(12) 3.490(8) 1_555 2_555 no
C(10) H(14) 3.249(8) 1_555 2_555 no
C(10) H(12) 3.452(9) 1_555 2_555 no
C(11) H(12) 3.052(7) 1_555 2_555 no
C(11) H(14) 3.236(7) 1_555 2_555 no
C(11) H(13) 3.389(7) 1_555 2_555 no
C(11) C(14) 3.43(1) 1_555 2_555 no
C(12) H(12) 3.277(10) 1_555 2_555 no
C(12) H(4) 3.280(10) 1_555 4_554 no
C(12) H(18) 3.323(9) 1_555 3_666 no
C(12) H(19) 3.389(10) 1_555 3_666 no
C(12) H(6) 3.50(1) 1_555 3_666 no
C(12) H(8) 3.58(1) 1_555 3_666 no
C(13) H(3) 3.22(1) 1_555 4_544 no
C(14) H(19) 3.07(1) 1_555 2_545 no
C(14) H(8) 3.43(1) 1_555 2_545 no
C(14) H(3) 3.50(2) 1_555 4_544 no
C(15) H(14) 3.59(1) 1_555 2_555 no
C(16) H(4) 3.11(1) 1_555 2_556 no
C(16) H(13) 3.230(10) 1_555 2_555 no
C(16) H(6) 3.44(1) 1_555 3_666 no
C(16) H(2) 3.519(9) 1_555 1_565 no
C(16) H(14) 3.52(1) 1_555 2_555 no
C(16) H(8) 3.52(1) 1_555 3_666 no
C(16) H(12) 3.579(10) 1_555 2_555 no
H(1) H(10) 3.3895(9) 1_555 2_545 no
H(2) H(19) 2.8220(5) 1_555 1_545 no
H(2) H(10) 3.0592(2) 1_555 2_545 no
H(2) H(13) 3.1093(2) 1_555 2_545 no
H(2) H(9) 3.1170(2) 1_555 4_445 no
H(2) H(20) 3.3463(2) 1_555 1_545 no
H(3) H(14) 2.6370(9) 1_555 4_445 no
H(3) H(16) 2.9132(4) 1_555 3_556 no
H(3) H(5) 3.0014(7) 1_555 2_546 no
H(4) H(8) 2.7781(3) 1_555 4_455 no
H(4) H(16) 3.0839(7) 1_555 3_556 no
H(4) H(20) 3.1845(4) 1_555 2_546 no
H(4) H(19) 3.4576(1) 1_555 2_546 no
H(5) H(7) 2.9690(6) 1_555 4_455 no
H(5) H(11) 3.3454(5) 1_555 4_455 no
H(6) H(19) 2.8390(4) 1_555 3_666 no
H(6) H(18) 3.1628(1) 1_555 3_666 no
H(6) H(6) 3.1984(2) 1_555 3_666 no
H(7) H(18) 3.3579(1) 1_555 3_666 no
H(7) H(19) 3.4212(2) 1_555 3_666 no
H(8) H(12) 2.7958(7) 1_555 2_555 no
H(8) H(18) 2.8575(4) 1_555 3_666 no
H(8) H(13) 3.180(1) 1_555 2_555 no
H(8) H(19) 3.3219(8) 1_555 3_666 no
H(9) H(20) 3.5787(6) 1_555 4_554 no
H(10) H(17) 3.0519(3) 1_555 2_555 no
H(11) H(20) 3.4123(5) 1_555 4_554 no
H(14) H(19) 3.1062(3) 1_555 2_545 no
H(14) H(16) 3.2030(1) 1_555 2_545 no

loop_
_geom_torsion_atom_site_label_1
_geom_torsion_atom_site_label_2
_geom_torsion_atom_site_label_3
_geom_torsion_atom_site_label_4
_geom_torsion
_geom_torsion_site_symmetry_1
_geom_torsion_site_symmetry_2
_geom_torsion_site_symmetry_3
_geom_torsion_site_symmetry_4
_geom_torsion_publ_flag
Ru(1) Ru(1) S(1) C(1) 117.1(3) 1_555 3_656 1_555 1_555 yes
Ru(1) Ru(1) S(1) C(1) 117.1(3) 1_555 3_656 3_656 3_656 yes
Ru(1) Ru(1) C(7) C(8) -142.2(5) 1_555 3_656 3_656 3_656 yes
Ru(1) Ru(1) C(7) C(11) 99.6(5) 1_555 3_656 3_656 3_656 yes
Ru(1) Ru(1) C(7) C(12) -20(1) 1_555 3_656 3_656 3_656 yes
Ru(1) Ru(1) C(8) C(7) 63.8(6) 1_555 3_656 3_656 3_656 yes
Ru(1) Ru(1) C(8) C(9) -177.5(4) 1_555 3_656 3_656 3_656 yes
Ru(1) Ru(1) C(8) C(13) -57(1) 1_555 3_656 3_656 3_656 yes
Ru(1) Ru(1) C(9) C(8) 74(9) 1_555 3_656 3_656 3_656 yes
Ru(1) Ru(1) C(9) C(10) -167(9) 1_555 3_656 3_656 3_656 yes
Ru(1) Ru(1) C(9) C(14) -48(10) 1_555 3_656 3_656 3_656 yes
Ru(1) Ru(1) C(10) C(9) 179.4(4) 1_555 3_656 3_656 3_656 yes
Ru(1) Ru(1) C(10) C(11) -67.0(6) 1_555 3_656 3_656 3_656 yes
Ru(1) Ru(1) C(10) C(15) 57(1) 1_555 3_656 3_656 3_656 yes
Ru(1) Ru(1) C(11) C(7) -101.4(4) 1_555 3_656 3_656 3_656 yes
Ru(1) Ru(1) C(11) C(10) 141.6(4) 1_555 3_656 3_656 3_656 yes
Ru(1) Ru(1) C(11) C(16) 20(1) 1_555 3_656 3_656 3_656 yes
Ru(1) S(1) Ru(1) Cl(1) 96.76(6) 1_555 1_555 3_656 3_656 yes
Ru(1) S(1) Ru(1) S(1) 0.0 1_555 1_555 3_656 3_656 yes
Ru(1) S(1) Ru(1) C(7) -117.8(2) 1_555 1_555 3_656 3_656 yes
Ru(1) S(1) Ru(1) C(8) -154.8(2) 1_555 1_555 3_656 3_656 yes
Ru(1) S(1) Ru(1) C(9) 179.1(3) 1_555 1_555 3_656 3_656 yes
Ru(1) S(1) Ru(1) C(10) -152.5(9) 1_555 1_555 3_656 3_656 yes
Ru(1) S(1) Ru(1) C(11) -95.9(3) 1_555 1_555 3_656 3_656 yes
Ru(1) S(1) C(1) C(2) 13.6(8) 1_555 1_555 1_555 1_555 yes
Ru(1) S(1) C(1) C(6) -161.1(5) 1_555 1_555 1_555 1_555 yes
Ru(1) S(1) Ru(1) Cl(1) -83.28(6) 1_555 3_656 3_656 3_656 yes
Ru(1) S(1) Ru(1) S(1) 0.0 1_555 3_656 3_656 1_555 yes
Ru(1) S(1) Ru(1) C(7) 110.3(2) 1_555 3_656 3_656 3_656 yes
Ru(1) S(1) Ru(1) C(8) 131.8(5) 1_555 3_656 3_656 3_656 yes
Ru(1) S(1) Ru(1) C(9) -179.1(3) 1_555 3_656 3_656 3_656 yes
Ru(1) S(1) Ru(1) C(10) 171.6(3) 1_555 3_656 3_656 3_656 yes
Ru(1) S(1) Ru(1) C(11) 133.4(2) 1_555 3_656 3_656 3_656 yes
Ru(1) S(1) C(1) C(2) 77.4(7) 1_555 3_656 3_656 3_656 yes
Ru(1) S(1) C(1) C(6) -107.9(5) 1_555 3_656 3_656 3_656 yes
Ru(1) C(7) C(8) C(9) 61.5(6) 1_555 1_555 1_555 1_555 yes
Ru(1) C(7) C(8) C(13) -123.9(8) 1_555 1_555 1_555 1_555 yes
Ru(1) C(7) C(11) C(10) -61.6(5) 1_555 1_555 1_555 1_555 yes
Ru(1) C(7) C(11) C(16) 125.5(8) 1_555 1_555 1_555 1_555 yes
Ru(1) C(8) C(7) C(11) -62.7(5) 1_555 1_555 1_555 1_555 yes
Ru(1) C(8) C(7) C(12) 127.5(8) 1_555 1_555 1_555 1_555 yes
Ru(1) C(8) C(9) C(10) 61.2(6) 1_555 1_555 1_555 1_555 yes
Ru(1) C(8) C(9) C(14) -122.4(9) 1_555 1_555 1_555 1_555 yes
Ru(1) C(9) C(8) C(7) -61.1(5) 1_555 1_555 1_555 1_555 yes
Ru(1) C(9) C(8) C(13) 124.2(8) 1_555 1_555 1_555 1_555 yes
Ru(1) C(9) C(10) C(11) 63.7(5) 1_555 1_555 1_555 1_555 yes
Ru(1) C(9) C(10) C(15) -122.6(10) 1_555 1_555 1_555 1_555 yes
Ru(1) C(10) C(9) C(8) -62.7(6) 1_555 1_555 1_555 1_555 yes
Ru(1) C(10) C(9) C(14) 120.9(8) 1_555 1_555 1_555 1_555 yes
Ru(1) C(10) C(11) C(7) 62.8(5) 1_555 1_555 1_555 1_555 yes
Ru(1) C(10) C(11) C(16) -124.4(8) 1_555 1_555 1_555 1_555 yes
Ru(1) C(11) C(7) C(8) 63.4(5) 1_555 1_555 1_555 1_555 yes
Ru(1) C(11) C(7) C(12) -126.8(8) 1_555 1_555 1_555 1_555 yes
Ru(1) C(11) C(10) C(9) -64.5(5) 1_555 1_555 1_555 1_555 yes
Ru(1) C(11) C(10) C(15) 122.0(9) 1_555 1_555 1_555 1_555 yes
Cl(1) Ru(1) Ru(1) Cl(1) 180.0 1_555 1_555 3_656 3_656 yes
Cl(1) Ru(1) Ru(1) S(1) -100.84(7) 1_555 1_555 3_656 1_555 yes
Cl(1) Ru(1) Ru(1) S(1) 79.16(7) 1_555 1_555 3_656 3_656 yes
Cl(1) Ru(1) Ru(1) C(7) -18.2(3) 1_555 1_555 3_656 3_656 yes
Cl(1) Ru(1) Ru(1) C(8) -55.8(4) 1_555 1_555 3_656 3_656 yes
Cl(1) Ru(1) Ru(1) C(9) -128(9) 1_555 1_555 3_656 3_656 yes
Cl(1) Ru(1) Ru(1) C(10) 64.8(4) 1_555 1_555 3_656 3_656 yes
Cl(1) Ru(1) Ru(1) C(11) 23.5(3) 1_555 1_555 3_656 3_656 yes
Cl(1) Ru(1) S(1) C(1) -33.8(3) 1_555 1_555 1_555 1_555 yes
Cl(1) Ru(1) S(1) C(1) 146.2(3) 1_555 1_555 3_656 3_656 yes
Cl(1) Ru(1) C(7) C(8) -4.1(7) 1_555 1_555 1_555 1_555 yes
Cl(1) Ru(1) C(7) C(11) 114.1(5) 1_555 1_555 1_555 1_555 yes
Cl(1) Ru(1) C(7) C(12) -125.6(9) 1_555 1_555 1_555 1_555 yes
Cl(1) Ru(1) C(8) C(7) 177.6(4) 1_555 1_555 1_555 1_555 yes
Cl(1) Ru(1) C(8) C(9) 58.9(5) 1_555 1_555 1_555 1_555 yes
Cl(1) Ru(1) C(8) C(13) -61(1) 1_555 1_555 1_555 1_555 yes
Cl(1) Ru(1) C(9) C(8) -126.2(5) 1_555 1_555 1_555 1_555 yes
Cl(1) Ru(1) C(9) C(10) 115.6(5) 1_555 1_555 1_555 1_555 yes
Cl(1) Ru(1) C(9) C(14) -3(1) 1_555 1_555 1_555 1_555 yes
Cl(1) Ru(1) C(10) C(9) -68.6(5) 1_555 1_555 1_555 1_555 yes
Cl(1) Ru(1) C(10) C(11) 177.8(4) 1_555 1_555 1_555 1_555 yes
Cl(1) Ru(1) C(10) C(15) 53(1) 1_555 1_555 1_555 1_555 yes
Cl(1) Ru(1) C(11) C(7) -120.6(5) 1_555 1_555 1_555 1_555 yes
Cl(1) Ru(1) C(11) C(10) -3.6(7) 1_555 1_555 1_555 1_555 yes
Cl(1) Ru(1) C(11) C(16) 117.8(10) 1_555 1_555 1_555 1_555 yes
S(1) Ru(1) Ru(1) S(1) 180.0 1_555 1_555 3_656 3_656 yes
S(1) Ru(1) Ru(1) C(7) 82.7(3) 1_555 1_555 3_656 3_656 yes
S(1) Ru(1) Ru(1) C(8) 45.0(4) 1_555 1_555 3_656 3_656 yes
S(1) Ru(1) Ru(1) C(9) -27(9) 1_555 1_555 3_656 3_656 yes
S(1) Ru(1) Ru(1) C(10) 165.7(4) 1_555 1_555 3_656 3_656 yes
S(1) Ru(1) Ru(1) C(11) 124.3(3) 1_555 1_555 3_656 3_656 yes
S(1) Ru(1) S(1) Ru(1) 0.0 1_555 1_555 3_656 3_656 yes
S(1) Ru(1) S(1) C(1) -117.1(3) 1_555 1_555 3_656 3_656 yes
S(1) Ru(1) C(7) C(8) -159.7(5) 1_555 1_555 1_555 1_555 yes
S(1) Ru(1) C(7) C(11) -41.5(5) 1_555 1_555 1_555 1_555 yes
S(1) Ru(1) C(7) C(12) 78.9(10) 1_555 1_555 1_555 1_555 yes
S(1) Ru(1) C(8) C(7) 34.6(8) 1_555 1_555 1_555 1_555 yes
S(1) Ru(1) C(8) C(9) -84.1(7) 1_555 1_555 1_555 1_555 yes
S(1) Ru(1) C(8) C(13) 155.7(9) 1_555 1_555 1_555 1_555 yes
S(1) Ru(1) C(9) C(8) 133.6(5) 1_555 1_555 1_555 1_555 yes
S(1) Ru(1) C(9) C(10) 15.4(6) 1_555 1_555 1_555 1_555 yes
S(1) Ru(1) C(9) C(14) -103(1) 1_555 1_555 1_555 1_555 yes
S(1) Ru(1) C(10) C(9) -168.2(5) 1_555 1_555 1_555 1_555 yes
S(1) Ru(1) C(10) C(11) 78.2(5) 1_555 1_555 1_555 1_555 yes
S(1) Ru(1) C(10) C(15) -45(1) 1_555 1_555 1_555 1_555 yes
S(1) Ru(1) C(11) C(7) 142.3(5) 1_555 1_555 1_555 1_555 yes
S(1) Ru(1) C(11) C(10) -100.8(5) 1_555 1_555 1_555 1_555 yes
S(1) Ru(1) C(11) C(16) 20(1) 1_555 1_555 1_555 1_555 yes
S(1) Ru(1) Ru(1) S(1) -180.0 1_555 3_656 1_555 3_656 yes
S(1) Ru(1) Ru(1) C(7) 97.3(3) 1_555 3_656 1_555 1_555 yes
S(1) Ru(1) Ru(1) C(8) 135.0(4) 1_555 3_656 1_555 1_555 yes
S(1) Ru(1) Ru(1) C(9) -152(9) 1_555 3_656 1_555 1_555 yes
S(1) Ru(1) Ru(1) C(10) 14.3(4) 1_555 3_656 1_555 1_555 yes
S(1) Ru(1) Ru(1) C(11) 55.7(3) 1_555 3_656 1_555 1_555 yes
S(1) Ru(1) S(1) Ru(1) 0.0 1_555 3_656 3_656 1_555 yes
S(1) Ru(1) S(1) C(1) 117.1(3) 1_555 3_656 3_656 3_656 yes
S(1) Ru(1) C(7) C(8) -89.2(5) 1_555 3_656 3_656 3_656 yes
S(1) Ru(1) C(7) C(11) 152.6(4) 1_555 3_656 3_656 3_656 yes
S(1) Ru(1) C(7) C(12) 32.3(10) 1_555 3_656 3_656 3_656 yes
S(1) Ru(1) C(8) C(7) 98.1(5) 1_555 3_656 3_656 3_656 yes
S(1) Ru(1) C(8) C(9) -143.2(5) 1_555 3_656 3_656 3_656 yes
S(1) Ru(1) C(8) C(13) -22(1) 1_555 3_656 3_656 3_656 yes
S(1) Ru(1) C(9) C(8) 47.6(6) 1_555 3_656 3_656 3_656 yes
S(1) Ru(1) C(9) C(10) 165.8(4) 1_555 3_656 3_656 3_656 yes
S(1) Ru(1) C(9) C(14) -75(1) 1_555 3_656 3_656 3_656 yes
S(1) Ru(1) C(10) C(9) -38(1) 1_555 3_656 3_656 3_656 yes
S(1) Ru(1) C(10) C(11) 75(1) 1_555 3_656 3_656 3_656 yes
S(1) Ru(1) C(10) C(15) -160(1) 1_555 3_656 3_656 3_656 yes
S(1) Ru(1) C(11) C(7) -38.2(6) 1_555 3_656 3_656 3_656 yes
S(1) Ru(1) C(11) C(10) -155.1(4) 1_555 3_656 3_656 3_656 yes
S(1) Ru(1) C(11) C(16) 83(1) 1_555 3_656 3_656 3_656 yes
S(1) C(1) C(2) C(3) -177.2(7) 1_555 1_555 1_555 1_555 yes
S(1) C(1) C(6) C(5) 178.0(7) 1_555 1_555 1_555 1_555 yes
C(1) S(1) Ru(1) C(7) 132.6(3) 1_555 1_555 1_555 1_555 yes
C(1) S(1) Ru(1) C(8) 111.1(5) 1_555 1_555 1_555 1_555 yes
C(1) S(1) Ru(1) C(9) 62.0(4) 1_555 1_555 1_555 1_555 yes
C(1) S(1) Ru(1) C(10) 71.3(4) 1_555 1_555 1_555 1_555 yes
C(1) S(1) Ru(1) C(11) 109.4(4) 1_555 1_555 1_555 1_555 yes
C(1) S(1) Ru(1) C(7) -0.8(4) 1_555 1_555 3_656 3_656 yes
C(1) S(1) Ru(1) C(8) -37.7(4) 1_555 1_555 3_656 3_656 yes
C(1) S(1) Ru(1) C(9) -63.8(4) 1_555 1_555 3_656 3_656 yes
C(1) S(1) Ru(1) C(10) -35.4(10) 1_555 1_555 3_656 3_656 yes
C(1) S(1) Ru(1) C(11) 21.2(4) 1_555 1_555 3_656 3_656 yes
C(1) C(2) C(3) C(4) 0(1) 1_555 1_555 1_555 1_555 yes
C(1) C(6) C(5) C(4) 0(1) 1_555 1_555 1_555 1_555 yes
C(2) C(1) C(6) C(5) 2(1) 1_555 1_555 1_555 1_555 yes
C(2) C(3) C(4) C(5) 1(1) 1_555 1_555 1_555 1_555 yes
C(3) C(2) C(1) C(6) -2(1) 1_555 1_555 1_555 1_555 yes
C(3) C(4) C(5) C(6) -1(1) 1_555 1_555 1_555 1_555 yes
C(7) Ru(1) Ru(1) C(7) -180.0 1_555 1_555 3_656 3_656 yes
C(7) Ru(1) Ru(1) C(8) 142.3(4) 1_555 1_555 3_656 3_656 yes
C(7) Ru(1) Ru(1) C(9) 69(9) 1_555 1_555 3_656 3_656 yes
C(7) Ru(1) Ru(1) C(10) -97.0(5) 1_555 1_555 3_656 3_656 yes
C(7) Ru(1) Ru(1) C(11) -138.3(3) 1_555 1_555 3_656 3_656 yes
C(7) Ru(1) C(8) C(9) -118.7(8) 1_555 1_555 1_555 1_555 yes
C(7) Ru(1) C(8) C(13) 121(1) 1_555 1_555 1_555 1_555 yes
C(7) Ru(1) C(9) C(8) 36.5(5) 1_555 1_555 1_555 1_555 yes
C(7) Ru(1) C(9) C(10) -81.7(6) 1_555 1_555 1_555 1_555 yes
C(7) Ru(1) C(9) C(14) 159(1) 1_555 1_555 1_555 1_555 yes
C(7) Ru(1) C(10) C(9) 77.2(5) 1_555 1_555 1_555 1_555 yes
C(7) Ru(1) C(10) C(11) -36.4(5) 1_555 1_555 1_555 1_555 yes
C(7) Ru(1) C(10) C(15) -160(1) 1_555 1_555 1_555 1_555 yes
C(7) Ru(1) C(11) C(10) 116.9(7) 1_555 1_555 1_555 1_555 yes
C(7) Ru(1) C(11) C(16) -121(1) 1_555 1_555 1_555 1_555 yes
C(7) C(8) Ru(1) C(9) 118.7(8) 1_555 1_555 1_555 1_555 yes
C(7) C(8) Ru(1) C(10) 81.1(6) 1_555 1_555 1_555 1_555 yes
C(7) C(8) Ru(1) C(11) 36.5(5) 1_555 1_555 1_555 1_555 yes
C(7) C(8) C(9) C(10) 0.1(9) 1_555 1_555 1_555 1_555 yes
C(7) C(8) C(9) C(14) 176.4(8) 1_555 1_555 1_555 1_555 yes
C(7) C(11) Ru(1) C(8) -36.7(5) 1_555 1_555 1_555 1_555 yes
C(7) C(11) Ru(1) C(9) -77.8(5) 1_555 1_555 1_555 1_555 yes
C(7) C(11) Ru(1) C(10) -116.9(7) 1_555 1_555 1_555 1_555 yes
C(7) C(11) C(10) C(9) -1.7(8) 1_555 1_555 1_555 1_555 yes
C(7) C(11) C(10) C(15) -175.2(9) 1_555 1_555 1_555 1_555 yes
C(8) Ru(1) Ru(1) C(8) -180.0 1_555 1_555 3_656 3_656 yes
C(8) Ru(1) Ru(1) C(9) 107(9) 1_555 1_555 3_656 3_656 yes
C(8) Ru(1) Ru(1) C(10) -59.3(6) 1_555 1_555 3_656 3_656 yes
C(8) Ru(1) Ru(1) C(11) -100.7(4) 1_555 1_555 3_656 3_656 yes
C(8) Ru(1) C(7) C(11) 118.2(7) 1_555 1_555 1_555 1_555 yes
C(8) Ru(1) C(7) C(12) -121(1) 1_555 1_555 1_555 1_555 yes
C(8) Ru(1) C(9) C(10) -118.2(7) 1_555 1_555 1_555 1_555 yes
C(8) Ru(1) C(9) C(14) 122(1) 1_555 1_555 1_555 1_555 yes
C(8) Ru(1) C(10) C(9) 36.0(5) 1_555 1_555 1_555 1_555 yes
C(8) Ru(1) C(10) C(11) -77.6(5) 1_555 1_555 1_555 1_555 yes
C(8) Ru(1) C(10) C(15) 158(1) 1_555 1_555 1_555 1_555 yes
C(8) Ru(1) C(11) C(10) 80.3(5) 1_555 1_555 1_555 1_555 yes
C(8) Ru(1) C(11) C(16) -158(1) 1_555 1_555 1_555 1_555 yes
C(8) C(7) Ru(1) C(9) -36.2(5) 1_555 1_555 1_555 1_555 yes
C(8) C(7) Ru(1) C(10) -79.1(6) 1_555 1_555 1_555 1_555 yes
C(8) C(7) Ru(1) C(11) -118.2(7) 1_555 1_555 1_555 1_555 yes
C(8) C(7) C(11) C(10) 1.8(9) 1_555 1_555 1_555 1_555 yes
C(8) C(7) C(11) C(16) -171.0(7) 1_555 1_555 1_555 1_555 yes
C(8) C(9) Ru(1) C(10) 118.2(7) 1_555 1_555 1_555 1_555 yes
C(8) C(9) Ru(1) C(11) 77.7(5) 1_555 1_555 1_555 1_555 yes
C(8) C(9) C(10) C(11) 1.0(9) 1_555 1_555 1_555 1_555 yes
C(8) C(9) C(10) C(15) 174.7(9) 1_555 1_555 1_555 1_555 yes
C(9) Ru(1) Ru(1) C(9) 180.0 1_555 1_555 3_656 3_656 yes
C(9) Ru(1) Ru(1) C(10) 13(9) 1_555 1_555 3_656 3_656 yes
C(9) Ru(1) Ru(1) C(11) -28(9) 1_555 1_555 3_656 3_656 yes
C(9) Ru(1) C(7) C(11) 82.0(5) 1_555 1_555 1_555 1_555 yes
C(9) Ru(1) C(7) C(12) -157(1) 1_555 1_555 1_555 1_555 yes
C(9) Ru(1) C(8) C(13) -120(1) 1_555 1_555 1_555 1_555 yes
C(9) Ru(1) C(10) C(11) -113.6(7) 1_555 1_555 1_555 1_555 yes
C(9) Ru(1) C(10) C(15) 122(1) 1_555 1_555 1_555 1_555 yes
C(9) Ru(1) C(11) C(10) 39.2(5) 1_555 1_555 1_555 1_555 yes
C(9) Ru(1) C(11) C(16) 160(1) 1_555 1_555 1_555 1_555 yes
C(9) C(8) Ru(1) C(10) -37.6(5) 1_555 1_555 1_555 1_555 yes
C(9) C(8) Ru(1) C(11) -82.1(6) 1_555 1_555 1_555 1_555 yes
C(9) C(8) C(7) C(11) -1.2(9) 1_555 1_555 1_555 1_555 yes
C(9) C(8) C(7) C(12) -171.0(7) 1_555 1_555 1_555 1_555 yes
C(9) C(10) Ru(1) C(11) 113.6(7) 1_555 1_555 1_555 1_555 yes
C(9) C(10) C(11) C(16) 171.1(8) 1_555 1_555 1_555 1_555 yes
C(10) Ru(1) Ru(1) C(10) -180.0 1_555 1_555 3_656 3_656 yes
C(10) Ru(1) Ru(1) C(11) 138.7(5) 1_555 1_555 3_656 3_656 yes
C(10) Ru(1) C(7) C(11) 39.1(5) 1_555 1_555 1_555 1_555 yes
C(10) Ru(1) C(7) C(12) 159(1) 1_555 1_555 1_555 1_555 yes
C(10) Ru(1) C(8) C(13) -157(1) 1_555 1_555 1_555 1_555 yes
C(10) Ru(1) C(9) C(14) -118(1) 1_555 1_555 1_555 1_555 yes
C(10) Ru(1) C(11) C(16) 121(1) 1_555 1_555 1_555 1_555 yes
C(10) C(9) Ru(1) C(11) -40.5(5) 1_555 1_555 1_555 1_555 yes
C(10) C(9) C(8) C(13) -174.6(8) 1_555 1_555 1_555 1_555 yes
C(10) C(11) C(7) C(12) 171.6(7) 1_555 1_555 1_555 1_555 yes
C(11) Ru(1) Ru(1) C(11) -180.0 1_555 1_555 3_656 3_656 yes
C(11) Ru(1) C(7) C(12) 120(1) 1_555 1_555 1_555 1_555 yes
C(11) Ru(1) C(8) C(13) 157(1) 1_555 1_555 1_555 1_555 yes
C(11) Ru(1) C(9) C(14) -159(1) 1_555 1_555 1_555 1_555 yes
C(11) Ru(1) C(10) C(15) -124(1) 1_555 1_555 1_555 1_555 yes
C(11) C(7) C(8) C(13) 173.4(8) 1_555 1_555 1_555 1_555 yes
C(11) C(10) C(9) C(14) -175.4(8) 1_555 1_555 1_555 1_555 yes
C(12) C(7) C(8) C(13) 3(1) 1_555 1_555 1_555 1_555 yes
C(12) C(7) C(11) C(16) -1(1) 1_555 1_555 1_555 1_555 yes
C(13) C(8) C(9) C(14) 1(1) 1_555 1_555 1_555 1_555 yes
C(14) C(9) C(10) C(15) -1(1) 1_555 1_555 1_555 1_555 yes
C(15) C(10) C(11) C(16) -2(1) 1_555 1_555 1_555 1_555 yes
